data_4310550
loop_
_publ_author_name
'Karl M. Kadish'
'Tuan D. Phan'
'Lingamallu Giribabu'
'Jianguo Shao'
'Li-Lun Wang'
'Antoine Thuriere'
'Eric Van Caemelbecke'
'John L. Bear'

_publ_section_title
;
 Electrochemical and Spectroelectrochemical Characterization of Ru24+ and
 Ru23+ Complexes under a CO Atmosphere
;
_journal_name_full 'Inorganic Chemistry'
_journal_page_first 1012
_journal_page_last 1020
_journal_paper_doi 10.1021/ic035026g
_journal_volume 43
_journal_year 2004
_chemical_formula_moiety 'C44 H28 N8 F8 Cl Ru2, C6 H14'
_chemical_formula_sum 'C50 H42 Cl F8 N8 Ru2'
_chemical_formula_weight 1144.51
_chemical_name_systematic
; 
 ? 
;
_space_group_IT_number 85
_symmetry_cell_setting tetragonal
_symmetry_space_group_name_Hall '-P 4a'
_symmetry_space_group_name_H-M 'P 4/n :2'
_atom_sites_solution_hydrogens geom
_atom_sites_solution_primary direct
_atom_sites_solution_secondary difmap
_audit_creation_method SHELXL-97
_cell_angle_alpha 90.00
_cell_angle_beta 90.00
_cell_angle_gamma 90.00
_cell_formula_units_Z 2
_cell_length_a 15.5421(10)
_cell_length_b 15.5421(10)
_cell_length_c 9.8885(9)
_cell_measurement_reflns_used 5000
_cell_measurement_temperature 223(2)
_cell_measurement_theta_max 23.52
_cell_measurement_theta_min 1.85
_cell_volume 2388.6(3)
_computing_cell_refinement 'Bruker SAINT software (Bruker, 1999)'
_computing_data_collection 'Siemens SMART software (Siemens, 1996)'
_computing_data_reduction 'Bruker SAINT software (Bruker, 1999)'
_computing_structure_refinement 'SHELXL-97 (Sheldrick, 1997)'
_computing_structure_solution 'SHELXS-97 (Sheldrick, 1997)'
_diffrn_ambient_temperature 223(2)
_diffrn_detector_area_resol_mean 1K
_diffrn_measured_fraction_theta_full 0.990
_diffrn_measured_fraction_theta_max 0.990
_diffrn_measurement_device_type 'Siemens SMART CCD'
_diffrn_measurement_method CCD
_diffrn_radiation_monochromator graphite
_diffrn_radiation_source 'fine-focus sealed tube'
_diffrn_radiation_type MoK\a
_diffrn_radiation_wavelength 0.71073
_diffrn_reflns_av_R_equivalents 0.0896
_diffrn_reflns_av_sigmaI/netI 0.0187
_diffrn_reflns_limit_h_max 12
_diffrn_reflns_limit_h_min -11
_diffrn_reflns_limit_k_max 17
_diffrn_reflns_limit_k_min 0
_diffrn_reflns_limit_l_max 11
_diffrn_reflns_limit_l_min 0
_diffrn_reflns_number 11073
_diffrn_reflns_theta_full 23.52
_diffrn_reflns_theta_max 23.52
_diffrn_reflns_theta_min 1.85
_diffrn_standards_decay_% 0.0
_exptl_absorpt_coefficient_mu 0.764
_exptl_absorpt_correction_T_max 0.8781
_exptl_absorpt_correction_T_min 0.6964
_exptl_absorpt_correction_type empirical
_exptl_crystal_colour 'Very dark green'
_exptl_crystal_density_diffrn 1.591
_exptl_crystal_density_method 'not measured'
_exptl_crystal_description 'Flat column'
_exptl_crystal_F_000 1150
_exptl_crystal_size_max 0.40
_exptl_crystal_size_mid 0.18
_exptl_crystal_size_min 0.06
_refine_diff_density_max 0.893
_refine_diff_density_min -0.390
_refine_diff_density_rms 0.080
_refine_ls_extinction_coef 0.0013(4)
_refine_ls_extinction_expression Fc^*^=kFc[1+0.001xFc^2^\l^3^/sin(2\q)]^-1/4^
_refine_ls_extinction_method SHELXL
_refine_ls_goodness_of_fit_ref 1.119
_refine_ls_hydrogen_treatment mixed
_refine_ls_matrix_type full
_refine_ls_number_parameters 156
_refine_ls_number_reflns 1766
_refine_ls_number_restraints 2
_refine_ls_restrained_S_all 1.118
_refine_ls_R_factor_all 0.0513
_refine_ls_R_factor_gt 0.0339
_refine_ls_shift/su_max 0.235
_refine_ls_shift/su_mean 0.016
_refine_ls_structure_factor_coef Fsqd
_refine_ls_weighting_details 'calc w=1/[\s^2^(Fo^2^)+(0.0529P)^2^+4.0045P] where P=(Fo^2^+2Fc^2^)/3'
_refine_ls_weighting_scheme calc
_refine_ls_wR_factor_gt 0.0897
_refine_ls_wR_factor_ref 0.1062
_reflns_number_gt 1320
_reflns_number_total 1900
_reflns_threshold_expression >4sigma(I)
_cod_data_source_file ic035026gsi20030828_102615.cif
_cod_data_source_block k807
_cod_depositor_comments
;
The following automatic conversions were performed:
'_symmetry_cell_setting' value 'Tetragonal' changed to 'tetragonal'
according to '/home/saulius/struct/CIF-dictionaries/cif_core.dic'
dictionary named 'cif_core.dic' version 2.4.1 from
2010-06-29.

'_exptl_absorpt_correction_type' value 'Empirical' changed to
'empirical' according to
'/home/saulius/struct/CIF-dictionaries/cif_core.dic' dictionary named
'cif_core.dic' version 2.4.1 from 2010-06-29.

Automatic conversion script
Id: cif_fix_enum 1527 2010-12-29 10:47:43Z saulius 
;
_cod_original_sg_symbol_H-M 'P 4/n'
_cod_original_formula_sum 'C50 H42 N8 F8 Cl Ru2'
_cod_database_code 4310550

loop_
_symmetry_equiv_pos_as_xyz
'x, y, z'
'-x+1/2, -y+1/2, z'
'-y+1/2, x, z'
'y, -x+1/2, z'
'-x, -y, -z'
'x-1/2, y-1/2, -z'
'y-1/2, -x, -z'
'-y, x-1/2, -z'

loop_
_atom_site_label
_atom_site_type_symbol
_atom_site_fract_x
_atom_site_fract_y
_atom_site_fract_z
_atom_site_U_iso_or_equiv
_atom_site_adp_type
_atom_site_occupancy
_atom_site_symmetry_multiplicity
_atom_site_calc_flag
_atom_site_refinement_flags
_atom_site_disorder_assembly
_atom_site_disorder_group
Ru1 Ru 0.7500 0.7500 0.4906(2) 0.0213(4) Uani 0.809(3) 4 d SP . 1
Ru2 Ru 0.7500 0.7500 0.25964(13) 0.0195(3) Uani 0.809(3) 4 d SP . 1
Cl1 Cl 0.7500 0.7500 0.7410(9) 0.0329(9) Uani 0.809(3) 4 d SP . 1
F1 F 0.5499(3) 0.4279(3) 0.0786(4) 0.0835(14) Uani 0.809(3) 1 d P . 1
F2 F 0.6138(3) 0.4479(3) -0.1714(4) 0.0753(12) Uani 0.809(3) 1 d P . 1
N1 N 0.81031(17) 0.62901(14) 0.4815(2) 0.0258(10) Uani 0.809(3) 1 d PG . 1
C1 C 0.8539(2) 0.59492(18) 0.5878(2) 0.0361(13) Uani 0.809(3) 1 d PG . 1
H1 H 0.8621 0.6291 0.6652 0.043 Uiso 0.809(3) 1 d PG . 1
C2 C 0.8863(2) 0.5131(2) 0.5873(3) 0.0521(17) Uani 0.809(3) 1 d PG . 1
H2 H 0.9169 0.4917 0.6621 0.063 Uiso 0.809(3) 1 d PG . 1
C3 C 0.8728(2) 0.46223(15) 0.4733(3) 0.0520(17) Uani 0.809(3) 1 d PG . 1
H3 H 0.8941 0.4056 0.4704 0.062 Uiso 0.809(3) 1 d PG . 1
C4 C 0.8288(2) 0.49474(13) 0.3666(3) 0.0353(12) Uani 0.809(3) 1 d PG . 1
H4 H 0.8182 0.4600 0.2906 0.042 Uiso 0.809(3) 1 d PG . 1
C5 C 0.79877(12) 0.58074(12) 0.36896(18) 0.0239(10) Uani 0.809(3) 1 d PG . 1
N2 N 0.76110(18) 0.61903(18) 0.2598(2) 0.0231(9) Uani 0.809(3) 1 d PG . 1
C6 C 0.7276(3) 0.5707(3) 0.1510(5) 0.0247(10) Uani 0.809(3) 1 d P . 1
C7 C 0.6562(3) 0.5184(3) 0.1719(5) 0.0374(13) Uani 0.809(3) 1 d P . 1
H7 H 0.6336 0.5104 0.2592 0.045 Uiso 0.809(3) 1 calc PR . 1
C8 C 0.6191(4) 0.4782(4) 0.0600(7) 0.0464(15) Uani 0.809(3) 1 d P . 1
C9 C 0.6535(4) 0.4874(4) -0.0654(6) 0.0485(16) Uani 0.809(3) 1 d P . 1
C10 C 0.7227(4) 0.5381(4) -0.0878(6) 0.0456(15) Uani 0.809(3) 1 d P . 1
H10 H 0.7446 0.5451 -0.1757 0.055 Uiso 0.809(3) 1 calc PR . 1
C11 C 0.7609(4) 0.5797(4) 0.0212(5) 0.0352(13) Uani 0.809(3) 1 d P . 1
H11 H 0.8097 0.6142 0.0071 0.042 Uiso 0.809(3) 1 calc PR . 1
Ru1' Ru 0.7500 0.7500 0.5077(14) 0.035 Uiso 0.191(3) 4 d SPD . 2
Ru2' Ru 0.7500 0.7500 0.7384(15) 0.035 Uiso 0.191(3) 4 d SPD . 2
Cl1' Cl 0.7500 0.7500 0.2560(17) 0.035 Uiso 0.191(3) 4 d SPD . 2
F1' F 0.5499(8) 0.4265(10) 0.9239(13) 0.114(6) Uiso 0.191(3) 1 d PG . 2
F2' F 0.6158(9) 0.4455(10) 1.1722(11) 0.114(6) Uiso 0.191(3) 1 d PG . 2
N1' N 0.8074(8) 0.6266(8) 0.5161(11) 0.057(2) Uiso 0.191(3) 1 d PG . 2
C1' C 0.8499(8) 0.5925(10) 0.4088(10) 0.057(2) Uiso 0.191(3) 1 d PG . 2
H1' H 0.8577 0.6267 0.3314 0.068 Uiso 0.191(3) 1 d PG . 2
C2' C 0.8817(9) 0.5104(10) 0.4081(11) 0.057(2) Uiso 0.191(3) 1 d PG . 2
H2' H 0.9116 0.4890 0.3326 0.068 Uiso 0.191(3) 1 d PG . 2
C3' C 0.8687(9) 0.4593(9) 0.5221(12) 0.057(2) Uiso 0.191(3) 1 d PG . 2
H3' H 0.8896 0.4026 0.5242 0.068 Uiso 0.191(3) 1 d PG . 2
C4' C 0.8258(6) 0.4919(7) 0.6299(10) 0.057(2) Uiso 0.191(3) 1 d PG . 2
H4' H 0.8155 0.4570 0.7059 0.068 Uiso 0.191(3) 1 d PG . 2
C5' C 0.7964(6) 0.5781(7) 0.6286(9) 0.057(2) Uiso 0.191(3) 1 d PG . 2
N2' N 0.7599(7) 0.6164(6) 0.7388(10) 0.057(2) Uiso 0.191(3) 1 d PG . 2
C6' C 0.7281(6) 0.5674(6) 0.8472(9) 0.057(2) Uiso 0.191(3) 1 d PG . 2
C7' C 0.6549(5) 0.5162(7) 0.8278(10) 0.057(2) Uiso 0.191(3) 1 d PG . 2
H7' H 0.6307 0.5086 0.7415 0.068 Uiso 0.191(3) 1 d PG . 2
C8' C 0.6198(6) 0.4777(7) 0.9399(10) 0.057(2) Uiso 0.191(3) 1 d PG . 2
C9' C 0.6554(8) 0.4851(8) 1.0677(10) 0.057(2) Uiso 0.191(3) 1 d PG . 2
C10' C 0.7257(8) 0.5349(9) 1.0885(9) 0.057(2) Uiso 0.191(3) 1 d PG . 2
H10' H 0.7495 0.5408 1.1754 0.068 Uiso 0.191(3) 1 d PG . 2
C11' C 0.7617(8) 0.5769(8) 0.9784(9) 0.057(2) Uiso 0.191(3) 1 d PG . 2
H11' H 0.8097 0.6126 0.9919 0.068 Uiso 0.191(3) 1 d PG . 2
C12 C 0.735(4) 0.211(4) -0.311(6) 0.102(9) Uiso 0.15 1 d PG A -1
H12A H 0.7214 0.2356 -0.3972 0.154 Uiso 0.15 1 d PG A -1
H12B H 0.7849 0.1747 -0.3198 0.154 Uiso 0.15 1 d PG A -1
H12C H 0.6873 0.1768 -0.2800 0.154 Uiso 0.15 1 d PG A -1
C13 C 0.753(4) 0.281(3) -0.211(5) 0.102(9) Uiso 0.15 1 d PG A -1
H13A H 0.7035 0.3175 -0.2025 0.123 Uiso 0.15 1 d PG A -1
H13B H 0.8004 0.3154 -0.2419 0.123 Uiso 0.15 1 d PG A -1
C14 C 0.774(5) 0.242(4) -0.076(5) 0.102(9) Uiso 0.15 1 d PG A -1
H14A H 0.8325 0.2210 -0.0767 0.123 Uiso 0.15 1 d PG A -1
H14B H 0.7366 0.1947 -0.0579 0.123 Uiso 0.15 1 d PG A -1
C15 C 0.747(6) 0.270(5) 0.044(4) 0.102(9) Uiso 0.15 1 d PG A -1
H15A H 0.6874 0.2875 0.0494 0.123 Uiso 0.15 1 d PG A -1
H15B H 0.7815 0.3213 0.0419 0.123 Uiso 0.15 1 d PG A -1
C16 C 0.769(4) 0.218(3) 0.166(5) 0.102(9) Uiso 0.15 1 d PG A -1
H16A H 0.8306 0.2090 0.1695 0.123 Uiso 0.15 1 d PG A -1
H16B H 0.7422 0.1624 0.1608 0.123 Uiso 0.15 1 d PG A -1
C17 C 0.740(6) 0.264(5) 0.292(4) 0.102(9) Uiso 0.15 1 d PG A -1
H17A H 0.7549 0.2298 0.3696 0.154 Uiso 0.15 1 d PG A -1
H17B H 0.7682 0.3185 0.2971 0.154 Uiso 0.15 1 d PG A -1
H17C H 0.6791 0.2716 0.2883 0.154 Uiso 0.15 1 d PG A -1

loop_
_atom_site_aniso_label
_atom_site_aniso_U_11
_atom_site_aniso_U_22
_atom_site_aniso_U_33
_atom_site_aniso_U_23
_atom_site_aniso_U_13
_atom_site_aniso_U_12
Ru1 0.0245(3) 0.0245(3) 0.0149(8) 0.000 0.000 0.000
Ru2 0.0218(3) 0.0218(3) 0.0149(5) 0.000 0.000 0.000
Cl1 0.0443(12) 0.0443(12) 0.0100(13) 0.000 0.000 0.000
F1 0.082(3) 0.094(3) 0.075(3) -0.001(2) -0.004(2) -0.057(3)
F2 0.096(3) 0.077(3) 0.054(2) -0.023(2) -0.024(2) -0.028(2)
N1 0.027(2) 0.025(2) 0.025(2) 0.0021(18) 0.0012(18) 0.0059(17)
C1 0.039(3) 0.043(3) 0.027(3) 0.000(2) -0.007(2) 0.008(2)
C2 0.064(4) 0.052(4) 0.040(3) 0.005(3) -0.015(3) 0.027(3)
C3 0.074(4) 0.038(3) 0.044(4) 0.003(3) -0.005(3) 0.024(3)
C4 0.042(3) 0.031(3) 0.033(3) -0.003(2) -0.002(2) 0.009(2)
C5 0.022(2) 0.026(2) 0.024(3) 0.003(2) 0.002(2) -0.0013(19)
N2 0.027(2) 0.0197(18) 0.023(2) -0.0016(17) 0.0008(17) 0.0021(16)
C6 0.028(2) 0.019(2) 0.027(3) -0.001(2) 0.000(2) 0.003(2)
C7 0.041(3) 0.040(3) 0.031(3) -0.001(2) -0.001(2) -0.012(3)
C8 0.039(3) 0.045(3) 0.055(4) 0.001(3) -0.009(3) -0.025(3)
C9 0.058(4) 0.050(4) 0.038(3) -0.018(3) -0.017(3) -0.003(3)
C10 0.057(4) 0.048(3) 0.032(3) -0.002(3) 0.000(3) -0.006(3)
C11 0.039(3) 0.034(3) 0.032(3) -0.006(2) 0.003(2) -0.008(2)

loop_
_atom_type_symbol
_atom_type_description
_atom_type_scat_dispersion_real
_atom_type_scat_dispersion_imag
_atom_type_scat_source
C C 0.0033 0.0016 'International Tables Vol C Tables 4.2.6.8 and 6.1.1.4'
H H 0.0000 0.0000 'International Tables Vol C Tables 4.2.6.8 and 6.1.1.4'
N N 0.0061 0.0033 'International Tables Vol C Tables 4.2.6.8 and 6.1.1.4'
F F 0.0171 0.0103 'International Tables Vol C Tables 4.2.6.8 and 6.1.1.4'
Cl Cl 0.1484 0.1585 'International Tables Vol C Tables 4.2.6.8 and 6.1.1.4'
Ru Ru -1.2594 0.8363 'International Tables Vol C Tables 4.2.6.8 and 6.1.1.4'

loop_
_geom_angle_atom_site_label_1
_geom_angle_atom_site_label_2
_geom_angle_atom_site_label_3
_geom_angle
_geom_angle_site_symmetry_1
_geom_angle_site_symmetry_3
_geom_angle_publ_flag
N1 Ru1 N1 175.11(17) 4_565 3_655 ?
N1 Ru1 N1 89.9 4_565 . ?
N1 Ru1 N1 89.9 3_655 . ?
N1 Ru1 N1 89.9 4_565 2_665 ?
N1 Ru1 N1 89.9 3_655 2_665 ?
N1 Ru1 N1 175.11(17) . 2_665 ?
N1 Ru1 Ru2 87.55(8) 4_565 . ?
N1 Ru1 Ru2 87.55(8) 3_655 . ?
N1 Ru1 Ru2 87.55(8) . . ?
N1 Ru1 Ru2 87.55(8) 2_665 . ?
N1 Ru1 Cl1 92.45(8) 4_565 . ?
N1 Ru1 Cl1 92.45(8) 3_655 . ?
N1 Ru1 Cl1 92.45(8) . . ?
N1 Ru1 Cl1 92.45(8) 2_665 . ?
Ru2 Ru1 Cl1 180.000(3) . . ?
N2 Ru2 N2 90.00(11) 3_655 . ?
N2 Ru2 N2 179.9(2) 3_655 4_565 ?
N2 Ru2 N2 90.00(11) . 4_565 ?
N2 Ru2 N2 90.00(11) 3_655 2_665 ?
N2 Ru2 N2 179.9(3) . 2_665 ?
N2 Ru2 N2 90.00(11) 4_565 2_665 ?
N2 Ru2 Ru1 89.96(15) 3_655 . ?
N2 Ru2 Ru1 89.96(7) . . ?
N2 Ru2 Ru1 89.96(15) 4_565 . ?
N2 Ru2 Ru1 89.96(19) 2_665 . ?
C5 N1 C1 119.1 . . ?
C5 N1 Ru1 118.13(12) . . ?
C1 N1 Ru1 122.56(11) . . ?
N1 C1 C2 122.9 . . ?
C1 C2 C3 118.4 . . ?
C4 C3 C2 119.7 . . ?
C3 C4 C5 120.3 . . ?
N1 C5 N2 117.7 . . ?
N1 C5 C4 119.5 . . ?
N2 C5 C4 122.7 . . ?
C5 N2 C6 121.9(2) . . ?
C5 N2 Ru2 118.12(11) . . ?
C6 N2 Ru2 119.9(2) . . ?
C7 C6 C11 119.5(5) . . ?
C7 C6 N2 119.4(4) . . ?
C11 C6 N2 120.9(4) . . ?
C6 C7 C8 118.3(5) . . ?
F1 C8 C9 120.1(6) . . ?
F1 C8 C7 118.9(6) . . ?
C9 C8 C7 120.9(5) . . ?
C10 C9 F2 119.9(6) . . ?
C10 C9 C8 121.6(5) . . ?
F2 C9 C8 118.4(6) . . ?
C9 C10 C11 119.0(6) . . ?
C10 C11 C6 120.6(5) . . ?
N1' Ru1' N1' 175.5(12) 3_655 4_565 ?
N1' Ru1' N1' 89.9(3) 3_655 . ?
N1' Ru1' N1' 89.9(3) 4_565 . ?
N1' Ru1' N1' 89.9(3) 3_655 2_665 ?
N1' Ru1' N1' 89.9(4) 4_565 2_665 ?
N1' Ru1' N1' 175.5(12) . 2_665 ?
N1' Ru1' Ru2' 87.7(6) 3_655 . ?
N1' Ru1' Ru2' 87.7(6) 4_565 . ?
N1' Ru1' Ru2' 87.7(5) . . ?
N1' Ru1' Ru2' 87.7(8) 2_665 . ?
N1' Ru1' Cl1' 92.3(6) 3_655 . ?
N1' Ru1' Cl1' 92.3(6) 4_565 . ?
N1' Ru1' Cl1' 92.3(5) . . ?
N1' Ru1' Cl1' 92.3(8) 2_665 . ?
Ru2' Ru1' Cl1' 180.000(7) . . ?
N2' Ru2' N2' 90.0(3) 3_655 . ?
N2' Ru2' N2' 179.8(12) 3_655 4_565 ?
N2' Ru2' N2' 90.0(3) . 4_565 ?
N2' Ru2' N2' 90.0(3) 3_655 2_665 ?
N2' Ru2' N2' 179.8(12) . 2_665 ?
N2' Ru2' N2' 90.0(3) 4_565 2_665 ?
N2' Ru2' Ru1' 90.1(6) 3_655 . ?
N2' Ru2' Ru1' 90.1(5) . . ?
N2' Ru2' Ru1' 90.1(7) 4_565 . ?
N2' Ru2' Ru1' 90.1(8) 2_665 . ?
C5' N1' C1' 119.1 . . ?
C5' N1' Ru1' 118.9(5) . . ?
C1' N1' Ru1' 121.9(5) . . ?
N1' C1' C2' 122.9 . . ?
C1' C2' C3' 118.4 . . ?
C4' C3' C2' 119.7 . . ?
C3' C4' C5' 120.3 . . ?
N1' C5' N2' 117.7 . . ?
N1' C5' C4' 119.5 . . ?
N2' C5' C4' 122.7 . . ?
C5' N2' C6' 121.3 . . ?
C5' N2' Ru2' 117.6(5) . . ?
C6' N2' Ru2' 121.0(5) . . ?
C7' C6' N2' 119.3 . . ?
C7' C6' C11' 119.1 . . ?
N2' C6' C11' 121.2 . . ?
C8' C7' C6' 117.4 . . ?
F1' C8' C7' 118.7 . . ?
F1' C8' C9' 118.4 . . ?
C7' C8' C9' 122.8 . . ?
F2' C9' C10' 120.7 . . ?
F2' C9' C8' 118.6 . . ?
C10' C9' C8' 120.6 . . ?
C9' C10' C11' 118.3 . . ?
C10' C11' C6' 121.7 . . ?
C12 C13 C14 109.5 . . ?
C15 C14 C13 126(5) . . ?
C14 C15 C16 117(5) . . ?
C15 C16 C17 109.5 . . ?

loop_
_geom_bond_atom_site_label_1
_geom_bond_atom_site_label_2
_geom_bond_distance
_geom_bond_site_symmetry_2
_geom_bond_publ_flag
Ru1 N1 2.103(2) 4_565 ?
Ru1 N1 2.103(2) 3_655 ?
Ru1 N1 2.103(2) . ?
Ru1 N1 2.103(2) 2_665 ?
Ru1 Ru2 2.2840(18) . ?
Ru1 Cl1 2.476(8) . ?
Ru2 N2 2.043(4) 3_655 ?
Ru2 N2 2.043(3) . ?
Ru2 N2 2.043(5) 4_565 ?
Ru2 N2 2.043(3) 2_665 ?
F1 C8 1.343(6) . ?
F2 C9 1.363(6) . ?
N1 C5 1.3544 . ?
N1 C1 1.3581 . ?
C1 C2 1.3680 . ?
C2 C3 1.3928 . ?
C3 C4 1.3554 . ?
C4 C5 1.4159 . ?
C5 N2 1.3646 . ?
N2 C6 1.412(5) . ?
C6 C7 1.391(7) . ?
C6 C11 1.391(7) . ?
C7 C8 1.396(8) . ?
C8 C9 1.358(9) . ?
C9 C10 1.350(9) . ?
C10 C11 1.390(8) . ?
Ru1' N1' 2.117(19) 3_655 ?
Ru1' N1' 2.117(16) 4_565 ?
Ru1' N1' 2.117(13) . ?
Ru1' N1' 2.117(13) 2_665 ?
Ru1' Ru2' 2.281(10) . ?
Ru1' Cl1' 2.489(10) . ?
Ru2' N2' 2.083(16) 3_655 ?
Ru2' N2' 2.083(9) . ?
Ru2' N2' 2.083(13) 4_565 ?
Ru2' N2' 2.083(9) 2_665 ?
F1' C8' 1.3563 . ?
F2' C9' 1.3508 . ?
N1' C5' 1.3545 . ?
N1' C1' 1.3580 . ?
C1' C2' 1.3683 . ?
C2' C3' 1.3927 . ?
C3' C4' 1.3553 . ?
C4' C5' 1.4159 . ?
C5' N2' 1.3647 . ?
N2' C6' 1.4042 . ?
C6' C7' 1.4023 . ?
C6' C11' 1.4064 . ?
C7' C8' 1.3727 . ?
C8' C9' 1.3843 . ?
C9' C10' 1.3546 . ?
C10' C11' 1.3871 . ?
C12 C13 1.4999 . ?
C13 C14 1.5001 . ?
C14 C15 1.34(6) . ?
C15 C16 1.4999 . ?
C16 C17 1.5000 . ?

loop_
_geom_torsion_atom_site_label_1
_geom_torsion_atom_site_label_2
_geom_torsion_atom_site_label_3
_geom_torsion_atom_site_label_4
_geom_torsion
_geom_torsion_site_symmetry_1
_geom_torsion_site_symmetry_2
_geom_torsion_site_symmetry_3
_geom_torsion_site_symmetry_4
_geom_torsion_publ_flag
N1 Ru1 Ru2 N2 -158.35(12) 4_565 . . 3_655 ?
N1 Ru1 Ru2 N2 21.65(12) 3_655 . . 3_655 ?
N1 Ru1 Ru2 N2 -68.35(12) . . . 3_655 ?
N1 Ru1 Ru2 N2 111.65(12) 2_665 . . 3_655 ?
Cl1 Ru1 Ru2 N2 -52(100) . . . 3_655 ?
N1 Ru1 Ru2 N2 -68.35(10) 4_565 . . . ?
N1 Ru1 Ru2 N2 111.65(10) 3_655 . . . ?
N1 Ru1 Ru2 N2 21.65(10) . . . . ?
N1 Ru1 Ru2 N2 -158.35(10) 2_665 . . . ?
Cl1 Ru1 Ru2 N2 38(100) . . . . ?
N1 Ru1 Ru2 N2 21.65(12) 4_565 . . 4_565 ?
N1 Ru1 Ru2 N2 -158.35(12) 3_655 . . 4_565 ?
N1 Ru1 Ru2 N2 111.65(12) . . . 4_565 ?
N1 Ru1 Ru2 N2 -68.35(12) 2_665 . . 4_565 ?
Cl1 Ru1 Ru2 N2 128(100) . . . 4_565 ?
N1 Ru1 Ru2 N2 111.7(2) 4_565 . . 2_665 ?
N1 Ru1 Ru2 N2 -68.3(2) 3_655 . . 2_665 ?
N1 Ru1 Ru2 N2 -158.3(2) . . . 2_665 ?
N1 Ru1 Ru2 N2 21.7(2) 2_665 . . 2_665 ?
Cl1 Ru1 Ru2 N2 -142(100) . . . 2_665 ?
N1 Ru1 N1 C5 63.1(2) 4_565 . . . ?
N1 Ru1 N1 C5 -112.05(15) 3_655 . . . ?
N1 Ru1 N1 C5 -24.49(16) 2_665 . . . ?
Ru2 Ru1 N1 C5 -24.49(16) . . . . ?
Cl1 Ru1 N1 C5 155.51(16) . . . . ?
N1 Ru1 N1 C1 -111.29(12) 4_565 . . . ?
N1 Ru1 N1 C1 73.59(15) 3_655 . . . ?
N1 Ru1 N1 C1 161.15(10) 2_665 . . . ?
Ru2 Ru1 N1 C1 161.15(10) . . . . ?
Cl1 Ru1 N1 C1 -18.85(10) . . . . ?
C5 N1 C1 C2 -0.7 . . . . ?
Ru1 N1 C1 C2 173.6(2) . . . . ?
N1 C1 C2 C3 -1.0 . . . . ?
C1 C2 C3 C4 0.4 . . . . ?
C2 C3 C4 C5 1.8 . . . . ?
C1 N1 C5 N2 -174.7 . . . . ?
Ru1 N1 C5 N2 10.8(2) . . . . ?
C1 N1 C5 C4 2.8 . . . . ?
Ru1 N1 C5 C4 -171.7(2) . . . . ?
C3 C4 C5 N1 -3.5 . . . . ?
C3 C4 C5 N2 173.9 . . . . ?
N1 C5 N2 C6 -164.5(3) . . . . ?
C4 C5 N2 C6 18.0(3) . . . . ?
N1 C5 N2 Ru2 13.33(18) . . . . ?
C4 C5 N2 Ru2 -164.09(18) . . . . ?
N2 Ru2 N2 C5 63.66(18) 3_655 . . . ?
N2 Ru2 N2 C5 -116.25(10) 4_565 . . . ?
N2 Ru2 N2 C5 -26(100) 2_665 . . . ?
Ru1 Ru2 N2 C5 -26.30(13) . . . . ?
N2 Ru2 N2 C6 -118.4(3) 3_655 . . . ?
N2 Ru2 N2 C6 61.7(4) 4_565 . . . ?
N2 Ru2 N2 C6 152(100) 2_665 . . . ?
Ru1 Ru2 N2 C6 151.6(3) . . . . ?
C5 N2 C6 C7 66.9(5) . . . . ?
Ru2 N2 C6 C7 -110.9(4) . . . . ?
C5 N2 C6 C11 -118.1(4) . . . . ?
Ru2 N2 C6 C11 64.1(5) . . . . ?
C11 C6 C7 C8 -1.5(8) . . . . ?
N2 C6 C7 C8 173.6(5) . . . . ?
C6 C7 C8 F1 -179.6(5) . . . . ?
C6 C7 C8 C9 2.3(9) . . . . ?
F1 C8 C9 C10 179.4(6) . . . . ?
C7 C8 C9 C10 -2.5(10) . . . . ?
F1 C8 C9 F2 3.0(9) . . . . ?
C7 C8 C9 F2 -178.9(6) . . . . ?
F2 C9 C10 C11 178.3(5) . . . . ?
C8 C9 C10 C11 2.0(10) . . . . ?
C9 C10 C11 C6 -1.2(9) . . . . ?
C7 C6 C11 C10 1.0(8) . . . . ?
N2 C6 C11 C10 -174.0(5) . . . . ?
N1' Ru1' Ru2' N2' -20.71(19) 3_655 . . 3_655 ?
N1' Ru1' Ru2' N2' 159.29(19) 4_565 . . 3_655 ?
N1' Ru1' Ru2' N2' 69.3(4) . . . 3_655 ?
N1' Ru1' Ru2' N2' -110.7(3) 2_665 . . 3_655 ?
Cl1' Ru1' Ru2' N2' 47(100) . . . 3_655 ?
N1' Ru1' Ru2' N2' -110.7(3) 3_655 . . . ?
N1' Ru1' Ru2' N2' 69.3(3) 4_565 . . . ?
N1' Ru1' Ru2' N2' -20.71(19) . . . . ?
N1' Ru1' Ru2' N2' 159.3(6) 2_665 . . . ?
Cl1' Ru1' Ru2' N2' -43(100) . . . . ?
N1' Ru1' Ru2' N2' 159.29(19) 3_655 . . 4_565 ?
N1' Ru1' Ru2' N2' -20.71(19) 4_565 . . 4_565 ?
N1' Ru1' Ru2' N2' -110.7(4) . . . 4_565 ?
N1' Ru1' Ru2' N2' 69.3(3) 2_665 . . 4_565 ?
Cl1' Ru1' Ru2' N2' -133(100) . . . 4_565 ?
N1' Ru1' Ru2' N2' 69.3(4) 3_655 . . 2_665 ?
N1' Ru1' Ru2' N2' -110.7(4) 4_565 . . 2_665 ?
N1' Ru1' Ru2' N2' 159.3(7) . . . 2_665 ?
N1' Ru1' Ru2' N2' -20.71(19) 2_665 . . 2_665 ?
Cl1' Ru1' Ru2' N2' 137(100) . . . 2_665 ?
N1' Ru1' N1' C5' 111.2(4) 3_655 . . . ?
N1' Ru1' N1' C5' -64.3(9) 4_565 . . . ?
N1' Ru1' N1' C5' 23(8) 2_665 . . . ?
Ru2' Ru1' N1' C5' 23.5(4) . . . . ?
Cl1' Ru1' N1' C5' -156.5(4) . . . . ?
N1' Ru1' N1' C1' -73.3(9) 3_655 . . . ?
N1' Ru1' N1' C1' 111.2(5) 4_565 . . . ?
N1' Ru1' N1' C1' -161(8) 2_665 . . . ?
Ru2' Ru1' N1' C1' -161.0(4) . . . . ?
Cl1' Ru1' N1' C1' 19.0(4) . . . . ?
C5' N1' C1' C2' 0.7 . . . . ?
Ru1' N1' C1' C2' -174.8(7) . . . . ?
N1' C1' C2' C3' 1.0 . . . . ?
C1' C2' C3' C4' -0.3 . . . . ?
C2' C3' C4' C5' -1.8 . . . . ?
C1' N1' C5' N2' 174.7 . . . . ?
Ru1' N1' C5' N2' -9.7(7) . . . . ?
C1' N1' C5' C4' -2.8 . . . . ?
Ru1' N1' C5' C4' 172.8(7) . . . . ?
C3' C4' C5' N1' 3.5 . . . . ?
C3' C4' C5' N2' -173.9 . . . . ?
N1' C5' N2' C6' 165.1 . . . . ?
C4' C5' N2' C6' -17.4 . . . . ?
N1' C5' N2' Ru2' -13.3(7) . . . . ?
C4' C5' N2' Ru2' 164.1(7) . . . . ?
N2' Ru2' N2' C5' -64.5(9) 3_655 . . . ?
N2' Ru2' N2' C5' 115.7(5) 4_565 . . . ?
N2' Ru2' N2' C5' -154(100) 2_665 . . . ?
Ru1' Ru2' N2' C5' 25.6(4) . . . . ?
N2' Ru2' N2' C6' 117.0(4) 3_655 . . . ?
N2' Ru2' N2' C6' -62.7(9) 4_565 . . . ?
N2' Ru2' N2' C6' 27(100) 2_665 . . . ?
Ru1' Ru2' N2' C6' -152.9(4) . . . . ?
C5' N2' C6' C7' -68.5 . . . . ?
Ru2' N2' C6' C7' 109.8(8) . . . . ?
C5' N2' C6' C11' 119.4 . . . . ?
Ru2' N2' C6' C11' -62.2(8) . . . . ?
N2' C6' C7' C8' -172.3 . . . . ?
C11' C6' C7' C8' -0.1 . . . . ?
C6' C7' C8' F1' -178.8 . . . . ?
C6' C7' C8' C9' -2.3 . . . . ?
F1' C8' C9' F2' -4.2 . . . . ?
C7' C8' C9' F2' 179.3 . . . . ?
F1' C8' C9' C10' 179.5 . . . . ?
C7' C8' C9' C10' 3.0 . . . . ?
F2' C9' C10' C11' -177.3 . . . . ?
C8' C9' C10' C11' -1.0 . . . . ?
C9' C10' C11' C6' -1.4 . . . . ?
C7' C6' C11' C10' 1.9 . . . . ?
N2' C6' C11' C10' 174.0 . . . . ?
C12 C13 C14 C15 -138(9) . . . . ?
C13 C14 C15 C16 175(5) . . . . ?
C14 C15 C16 C17 175(9) . . . . ?
